data_2312434
loop_
_publ_author_name
'Osipov, Artyom A.'
'Nayfert, Sergey A.'
'Sobalev, Sergey A.'
'Rajakumar, Kanthapazham'
'Zherebtsov, Dmitry A.'
'Spiridonova, Dar'ya V.'
'Vinnik, Denis A.'

_publ_section_title
;
 Effect of a halogen bond on the crystal structure of
 terphenyldicarboxylic acid derivatives.
;
_journal_coeditor_code AW5083
_journal_issue 2
_journal_name_full 'Acta crystallographica Section B, Structural science, crystal engineering and materials'
_journal_paper_doi 10.1107/S2052520624001318
_journal_volume 80
_journal_year 2024
_chemical_formula_moiety 'C16 H14 O4'
_chemical_formula_sum 'C16 H14 O4'
_chemical_formula_weight 270.27
_space_group_crystal_system orthorhombic
_space_group_IT_number 61
_space_group_name_Hall '-P 2ac 2ab'
_space_group_name_H-M_alt 'P b c a'
_atom_sites_solution_hydrogens geom
_atom_sites_solution_primary dual
_audit_creation_date 2023-02-06
_audit_creation_method
;
Olex2 1.5
(compiled 2022.04.07 svn.rca3783a0 for OlexSys, GUI svn.r6498)
;
_cell_angle_alpha 90
_cell_angle_beta 90
_cell_angle_gamma 90
_cell_formula_units_Z 4
_cell_length_a 7.1094(2)
_cell_length_b 5.9629(2)
_cell_length_c 29.6773(8)
_cell_measurement_reflns_used 3954
_cell_measurement_temperature 100(2)
_cell_measurement_theta_max 77.8770
_cell_measurement_theta_min 2.9790
_cell_volume 1258.10(6)
_computing_cell_refinement 'CrysAlisPro 1.171.42.72a (Rigaku OD, 2022)'
_computing_data_collection 'CrysAlisPro 1.171.42.72a (Rigaku OD, 2022)'
_computing_data_reduction 'CrysAlisPro 1.171.42.72a (Rigaku OD, 2022)'
_computing_molecular_graphics 'Olex2 1.5 (Dolomanov et al., 2009)'
_computing_publication_material 'Olex2 1.5 (Dolomanov et al., 2009)'
_computing_structure_refinement 'SHELXL 2018/3 (Sheldrick, 2015)'
_computing_structure_solution 'SHELXT 2018/2 (Sheldrick, 2015)'
_diffrn_ambient_environment N~2~
_diffrn_ambient_temperature 100(2)
_diffrn_detector 'Hybrid Pixel Array Detector'
_diffrn_detector_area_resol_mean 10.0000
_diffrn_detector_type HyPix
_diffrn_measured_fraction_theta_full 0.990
_diffrn_measured_fraction_theta_max 0.987
_diffrn_measurement_details
;
List of Runs (angles in degrees, time in seconds):

  # Type    Start    End  Width  t~exp~   \w     \q     \k     \f   Frames
--------------------------------------------------------------------------
  1  \w    -24.00  22.00   0.50    0.20    --  -47.13  24.00-110.00   92
  2  \w    -47.00 -21.00   0.50    0.20    --  -47.13 128.00 105.00   52
  3  \w    -95.00 -69.00   0.50    0.20    --  -47.13 128.00 105.00   52
  4  \w   -177.00-134.00   0.50    1.00    -- -106.00-100.00 -75.00   86
  5  \w     72.00 178.00   0.50    1.00    --  113.25 128.00 105.00  212
  6  \w    -16.00  23.00   0.50    0.20    --  -47.13  19.00  30.00   78
  7  \w    -21.00  22.00   0.50    0.20    --  -47.13  19.00 -60.00   86
  8  \w    -68.00 -41.00   0.50    1.00    -- -106.00  61.00 -30.00   54
  9  \w   -164.00 -95.00   0.50    1.00    -- -106.00 -24.00  84.00  138
 10  \w    -71.00 -45.00   0.50    1.00    -- -106.00  61.00-150.00   52
 11  \w     45.00  71.00   0.50    1.00    --  113.25 -61.00  90.00   52
 12  \w     42.00  67.00   0.50    1.00    --  113.25 -61.00 150.00   50
 13  \w     72.00  97.00   0.50    1.00    --  113.25-100.00 -75.00   50
 14  \w     42.00  67.00   0.50    1.00    --  113.25 -61.00  60.00   50
 15  \w     47.00  82.00   0.50    1.00    --  113.25 -77.00-150.00   70
 16  \w   -103.00 -77.00   0.50    0.20    --  -47.13-128.00  30.00   52
 17  \w    -93.00 -50.00   0.50    0.20    --  -47.13 125.00-180.00   86
 18  \w     27.00  52.00   0.50    0.20    --   47.13 -57.00 -90.00   50
 19  \w    -16.00  12.00   0.50    0.20    --   47.13 -19.00  30.00   56
 20  \w    -24.00   1.00   0.50    0.20    --   47.13 -57.00 -90.00   50
 21  \w    -18.00  23.00   0.50    0.20    --   47.13 -19.00   0.00   82
 22  \w     79.00 115.00   0.50    0.20    --   47.13 128.00 105.00   72
 23  \w    -13.00  26.00   0.50    0.20    --   47.13 -19.00  60.00   78
 24  \w   -164.00-105.00   0.50    1.00    -- -106.00 -45.00-120.00  118
 25  \w   -171.00-158.50   0.50    1.00    -- -106.00 -15.00  30.00   25
;
_diffrn_measurement_device 'four-circle diffractometer'
_diffrn_measurement_device_type 'XtaLAB Synergy, Single source at home/near, HyPix'
_diffrn_measurement_method '\w scans'
_diffrn_orient_matrix_type 'CrysAlisPro convention (1999,Acta A55,543-557)'
_diffrn_orient_matrix_UB_11 -0.0838686000
_diffrn_orient_matrix_UB_12 0.0777902000
_diffrn_orient_matrix_UB_13 -0.0452465000
_diffrn_orient_matrix_UB_21 -0.1994837000
_diffrn_orient_matrix_UB_22 -0.0188453000
_diffrn_orient_matrix_UB_23 0.0199165000
_diffrn_orient_matrix_UB_31 0.0112213000
_diffrn_orient_matrix_UB_32 0.2455551000
_diffrn_orient_matrix_UB_33 0.0158985000
_diffrn_radiation_monochromator mirror
_diffrn_radiation_probe x-ray
_diffrn_radiation_type 'Cu K\a'
_diffrn_radiation_wavelength 1.54184
_diffrn_reflns_av_R_equivalents 0.0251
_diffrn_reflns_av_unetI/netI 0.0207
_diffrn_reflns_Laue_measured_fraction_full 0.990
_diffrn_reflns_Laue_measured_fraction_max 0.987
_diffrn_reflns_limit_h_max 8
_diffrn_reflns_limit_h_min -8
_diffrn_reflns_limit_k_max 7
_diffrn_reflns_limit_k_min -4
_diffrn_reflns_limit_l_max 35
_diffrn_reflns_limit_l_min -35
_diffrn_reflns_number 6315
_diffrn_reflns_point_group_measured_fraction_full 0.990
_diffrn_reflns_point_group_measured_fraction_max 0.987
_diffrn_reflns_theta_full 67.684
_diffrn_reflns_theta_max 69.992
_diffrn_reflns_theta_min 2.978
_diffrn_source 'micro-focus sealed X-ray tube'
_diffrn_source_type 'PhotonJet (Cu) X-ray Source'
_exptl_absorpt_coefficient_mu 0.847
_exptl_absorpt_correction_T_max 1.00000
_exptl_absorpt_correction_T_min 0.61157
_exptl_absorpt_correction_type multi-scan
_exptl_absorpt_process_details
;
CrysAlisPro 1.171.42.72a (Rigaku Oxford Diffraction, 2022)
Empirical absorption correction using spherical harmonics,
implemented in SCALE3 ABSPACK scaling algorithm.
;
_exptl_crystal_colour 'clear colourless'
_exptl_crystal_colour_lustre clear
_exptl_crystal_colour_primary colourless
_exptl_crystal_density_diffrn 1.427
_exptl_crystal_description prism
_exptl_crystal_F_000 568
_exptl_crystal_size_max 0.14
_exptl_crystal_size_mid 0.1
_exptl_crystal_size_min 0.04
_refine_diff_density_max 0.206
_refine_diff_density_min -0.221
_refine_diff_density_rms 0.045
_refine_ls_extinction_method none
_refine_ls_goodness_of_fit_ref 1.056
_refine_ls_hydrogen_treatment constr
_refine_ls_matrix_type full
_refine_ls_number_parameters 92
_refine_ls_number_reflns 1175
_refine_ls_number_restraints 0
_refine_ls_restrained_S_all 1.056
_refine_ls_R_factor_all 0.0388
_refine_ls_R_factor_gt 0.0350
_refine_ls_shift/su_max 0.000
_refine_ls_shift/su_mean 0.000
_refine_ls_structure_factor_coef Fsqd
_refine_ls_weighting_details 'w=1/[\s^2^(Fo^2^)+(0.0523P)^2^+0.4708P] where P=(Fo^2^+2Fc^2^)/3'
_refine_ls_weighting_scheme calc
_refine_ls_wR_factor_gt 0.0950
_refine_ls_wR_factor_ref 0.0997
_reflns_Friedel_coverage 0.000
_reflns_number_gt 1049
_reflns_number_total 1175
_reflns_threshold_expression 'I > 2\s(I)'
_cod_data_source_file aw5083sup1.cif
_cod_data_source_block 4
_cod_database_code 2312434
_chemical_oxdiff_formula 'C16 H14 O4'
_shelx_space_group_comment
;
The symmetry employed for this shelxl refinement is uniquely defined
by the following loop, which should always be used as a source of
symmetry information in preference to the above space-group names.
They are only intended as comments.
;
_shelx_estimated_absorpt_t_max 0.967
_shelx_estimated_absorpt_t_min 0.891
_olex2_refinement_description
;
1. Fixed Uiso
 At 1.2 times of:
  All C(H) groups
 At 1.5 times of:
  All C(H,H,H) groups
2.a Aromatic/amide H refined with riding coordinates:
 C2(H2), C3(H3), C5(H5), C6(H6)
2.b Idealised Me refined as rotating group:
 C8(H8A,H8B,H8C)
;
_olex2_submission_special_instructions 'No special instructions were received'
_oxdiff_exptl_absorpt_empirical_details
;
Empirical correction (ABSPACK) includes:
- Absorption correction using spherical harmonics
- Frame scaling
;
_oxdiff_exptl_absorpt_empirical_full_max 1.456
_oxdiff_exptl_absorpt_empirical_full_min 0.786

loop_
_space_group_symop_operation_xyz
'x, y, z'
'-x+1/2, -y, z+1/2'
'-x, y+1/2, -z+1/2'
'x+1/2, -y+1/2, -z'
'-x, -y, -z'
'x-1/2, y, -z-1/2'
'x, -y-1/2, z-1/2'
'-x-1/2, y-1/2, z'

loop_
_atom_site_label
_atom_site_type_symbol
_atom_site_fract_x
_atom_site_fract_y
_atom_site_fract_z
_atom_site_U_iso_or_equiv
_atom_site_adp_type
_atom_site_occupancy
_atom_site_site_symmetry_order
_atom_site_calc_flag
_atom_site_refinement_flags_posn
_atom_site_refinement_flags_adp
_atom_site_refinement_flags_occupancy
_atom_site_disorder_assembly
_atom_site_disorder_group
O1 O 0.56210(12) 0.51698(14) 0.33793(3) 0.0237(3) Uani 1 1 d . . . . .
O2 O 0.44337(13) 0.19867(15) 0.30917(3) 0.0283(3) Uani 1 1 d . . . . .
C1 C 0.50609(15) 0.2190(2) 0.38798(4) 0.0176(3) Uani 1 1 d . . . . .
C2 C 0.58016(15) 0.3431(2) 0.42369(4) 0.0180(3) Uani 1 1 d . . . . .
H2 H 0.632592 0.487130 0.418254 0.022 Uiso 1 1 calc R U . . .
C3 C 0.57747(15) 0.2570(2) 0.46701(4) 0.0176(3) Uani 1 1 d . . . . .
H3 H 0.629102 0.343418 0.490895 0.021 Uiso 1 1 calc R U . . .
C4 C 0.50065(15) 0.04589(19) 0.47658(4) 0.0163(3) Uani 1 1 d . . . . .
C5 C 0.42659(15) -0.07655(19) 0.44026(4) 0.0180(3) Uani 1 1 d . . . . .
H5 H 0.372938 -0.220013 0.445611 0.022 Uiso 1 1 calc R U . . .
C6 C 0.43027(15) 0.0079(2) 0.39674(4) 0.0190(3) Uani 1 1 d . . . . .
H6 H 0.380674 -0.078939 0.372677 0.023 Uiso 1 1 calc R U . . .
C7 C 0.50040(16) 0.3056(2) 0.34097(4) 0.0195(3) Uani 1 1 d . . . . .
C8 C 0.55047(18) 0.6156(2) 0.29324(4) 0.0262(3) Uani 1 1 d . . . . .
H8A H 0.633992 0.534248 0.272680 0.039 Uiso 1 1 calc R U . . .
H8B H 0.588825 0.773327 0.294663 0.039 Uiso 1 1 calc R U . . .
H8C H 0.420752 0.605834 0.282246 0.039 Uiso 1 1 calc R U . . .

loop_
_atom_site_aniso_label
_atom_site_aniso_U_11
_atom_site_aniso_U_22
_atom_site_aniso_U_33
_atom_site_aniso_U_23
_atom_site_aniso_U_13
_atom_site_aniso_U_12
O1 0.0311(5) 0.0212(5) 0.0188(5) 0.0042(3) -0.0018(3) -0.0046(4)
O2 0.0403(5) 0.0262(5) 0.0183(5) -0.0009(4) -0.0033(4) -0.0058(4)
C1 0.0153(6) 0.0197(6) 0.0179(6) -0.0009(5) 0.0010(4) 0.0022(4)
C2 0.0163(5) 0.0163(6) 0.0213(6) 0.0004(5) 0.0005(4) 0.0000(4)
C3 0.0156(6) 0.0185(6) 0.0187(6) -0.0028(5) -0.0003(4) 0.0002(4)
C4 0.0127(5) 0.0176(6) 0.0187(6) -0.0012(5) 0.0012(4) 0.0026(4)
C5 0.0173(6) 0.0158(6) 0.0208(6) -0.0001(5) 0.0004(4) -0.0011(4)
C6 0.0180(6) 0.0198(6) 0.0192(6) -0.0032(5) -0.0001(4) 0.0000(4)
C7 0.0177(6) 0.0203(6) 0.0204(6) -0.0006(5) 0.0015(4) 0.0009(4)
C8 0.0328(7) 0.0258(7) 0.0200(7) 0.0068(5) -0.0017(5) -0.0021(5)

loop_
_atom_type_symbol
_atom_type_description
_atom_type_scat_dispersion_real
_atom_type_scat_dispersion_imag
_atom_type_scat_source
C C 0.0181 0.0091 'International Tables Vol C Tables 4.2.6.8 and 6.1.1.4'
H H 0.0000 0.0000 'International Tables Vol C Tables 4.2.6.8 and 6.1.1.4'
O O 0.0492 0.0322 'International Tables Vol C Tables 4.2.6.8 and 6.1.1.4'

loop_
_geom_angle_atom_site_label_1
_geom_angle_atom_site_label_2
_geom_angle_atom_site_label_3
_geom_angle
_geom_angle_site_symmetry_1
_geom_angle_site_symmetry_3
_geom_angle_publ_flag
C7 O1 C8 115.11(9) . . ?
C2 C1 C7 122.57(11) . . ?
C6 C1 C2 118.88(11) . . ?
C6 C1 C7 118.53(11) . . ?
C1 C2 H2 119.9 . . ?
C3 C2 C1 120.22(11) . . ?
C3 C2 H2 119.9 . . ?
C2 C3 H3 119.1 . . ?
C2 C3 C4 121.78(11) . . ?
C4 C3 H3 119.1 . . ?
C3 C4 C4 121.33(13) . 5_656 ?
C3 C4 C5 117.23(11) . . ?
C5 C4 C4 121.43(13) . 5_656 ?
C4 C5 H5 119.4 . . ?
C6 C5 C4 121.27(11) . . ?
C6 C5 H5 119.4 . . ?
C1 C6 H6 119.7 . . ?
C5 C6 C1 120.61(11) . . ?
C5 C6 H6 119.7 . . ?
O1 C7 C1 112.41(10) . . ?
O2 C7 O1 123.65(11) . . ?
O2 C7 C1 123.93(11) . . ?
O1 C8 H8A 109.5 . . ?
O1 C8 H8B 109.5 . . ?
O1 C8 H8C 109.5 . . ?
H8A C8 H8B 109.5 . . ?
H8A C8 H8C 109.5 . . ?
H8B C8 H8C 109.5 . . ?

loop_
_geom_bond_atom_site_label_1
_geom_bond_atom_site_label_2
_geom_bond_distance
_geom_bond_site_symmetry_2
_geom_bond_publ_flag
O1 C7 1.3378(15) . ?
O1 C8 1.4531(15) . ?
O2 C7 1.2089(15) . ?
C1 C2 1.3958(17) . ?
C1 C6 1.3940(17) . ?
C1 C7 1.4881(16) . ?
C2 H2 0.9500 . ?
C2 C3 1.3844(17) . ?
C3 H3 0.9500 . ?
C3 C4 1.4015(16) . ?
C4 C4 1.494(2) 5_656 ?
C4 C5 1.4043(16) . ?
C5 H5 0.9500 . ?
C5 C6 1.3864(17) . ?
C6 H6 0.9500 . ?
C8 H8A 0.9800 . ?
C8 H8B 0.9800 . ?
C8 H8C 0.9800 . ?

loop_
_geom_torsion_atom_site_label_1
_geom_torsion_atom_site_label_2
_geom_torsion_atom_site_label_3
_geom_torsion_atom_site_label_4
_geom_torsion
_geom_torsion_site_symmetry_1
_geom_torsion_site_symmetry_2
_geom_torsion_site_symmetry_3
_geom_torsion_site_symmetry_4
_geom_torsion_publ_flag
C1 C2 C3 C4 -0.34(17) . . . . ?
C2 C1 C6 C5 0.69(16) . . . . ?
C2 C1 C7 O1 -4.03(16) . . . . ?
C2 C1 C7 O2 177.21(11) . . . . ?
C2 C3 C4 C4 179.69(12) . . . 5_656 ?
C2 C3 C4 C5 0.27(16) . . . . ?
C3 C4 C5 C6 0.28(16) . . . . ?
C4 C4 C5 C6 -179.14(12) 5_656 . . . ?
C4 C5 C6 C1 -0.77(17) . . . . ?
C6 C1 C2 C3 -0.15(16) . . . . ?
C6 C1 C7 O1 174.40(9) . . . . ?
C6 C1 C7 O2 -4.36(18) . . . . ?
C7 C1 C2 C3 178.28(10) . . . . ?
C7 C1 C6 C5 -177.80(10) . . . . ?
C8 O1 C7 O2 1.98(16) . . . . ?
C8 O1 C7 C1 -176.78(9) . . . . ?

_cod_database_fobs_code 2312434
